data_4310812
loop_
_publ_author_name
'Pavel Rovnan\'ik'
'Libor Kapi\<cka'
'Jan Taraba'
'Milo\<s \<Cern\'ik'

_publ_section_title
;
 Base-Induced Dismutation of POCl3 and POBr3: Synthesis and Structure of
 Ligand-Stabilized Dioxophosphonium Cations
;
_journal_name_full 'Inorganic Chemistry'
_journal_page_first 2435
_journal_page_last 2442
_journal_paper_doi 10.1021/ic0354163
_journal_volume 43
_journal_year 2004
_chemical_formula_sum 'C13 H13 F3 N3 O5 P S'
_chemical_formula_weight 411.29
_chemical_name_systematic
; 
 ? 
;
_space_group_IT_number 14
_symmetry_cell_setting monoclinic
_symmetry_space_group_name_Hall '-P 2yn'
_symmetry_space_group_name_H-M 'P 1 21/n 1'
_atom_sites_solution_hydrogens geom
_atom_sites_solution_primary direct
_atom_sites_solution_secondary difmap
_audit_creation_method SHELXL-97
_cell_angle_alpha 90.00
_cell_angle_beta 93.95(3)
_cell_angle_gamma 90.00
_cell_formula_units_Z 4
_cell_length_a 12.550(3)
_cell_length_b 8.810(2)
_cell_length_c 15.357(3)
_cell_measurement_reflns_used 2060
_cell_measurement_temperature 120
_cell_measurement_theta_max 27.995
_cell_measurement_theta_min 3.534
_cell_volume 1693.9(7)
_computing_cell_refinement 'KUMA KM-4 software'
_computing_data_collection 'KUMA KM-4 Crysalis V170'
_computing_data_reduction 'KUMA KM-4 software'
_computing_molecular_graphics 'SHELXTL (Bruker, 1998)'
_computing_publication_material 'SHELXTL (Bruker, 1998)'
_computing_structure_refinement 'SHELXTL (Bruker, 1998)'
_computing_structure_solution 'SHELXTL (Bruker, 1998)'
_diffrn_ambient_temperature 120
_diffrn_detector_area_resol_mean '0.06 mm'
_diffrn_measured_fraction_theta_full 0.870
_diffrn_measured_fraction_theta_max 0.870
_diffrn_measurement_device_type 'Kuma KM-4 CCD diffractometer'
_diffrn_measurement_method '\w scan'
_diffrn_radiation_monochromator graphite
_diffrn_radiation_source 'fine-focus sealed tube'
_diffrn_radiation_type MoK\a
_diffrn_radiation_wavelength 0.71069
_diffrn_reflns_av_R_equivalents 0.0380
_diffrn_reflns_av_sigmaI/netI 0.0498
_diffrn_reflns_limit_h_max 15
_diffrn_reflns_limit_h_min -16
_diffrn_reflns_limit_k_max 7
_diffrn_reflns_limit_k_min -11
_diffrn_reflns_limit_l_max 19
_diffrn_reflns_limit_l_min -20
_diffrn_reflns_number 12495
_diffrn_reflns_theta_full 28.42
_diffrn_reflns_theta_max 28.42
_diffrn_reflns_theta_min 2.66
_diffrn_standards_decay_% 'not applicable'
_diffrn_standards_interval_count 'not applicable'
_diffrn_standards_interval_time 'not applicable'
_diffrn_standards_number 'not applicable'
_exptl_absorpt_coefficient_mu 0.348
_exptl_absorpt_correction_T_max 1.000
_exptl_absorpt_correction_T_min 0.644
_exptl_absorpt_correction_type psi-scan
_exptl_absorpt_process_details SHELXTL
_exptl_crystal_colour white
_exptl_crystal_density_diffrn 1.613
_exptl_crystal_density_method 'not measured'
_exptl_crystal_description prism
_exptl_crystal_F_000 840
_exptl_crystal_size_max 0.2
_exptl_crystal_size_mid 0.18
_exptl_crystal_size_min 0.1
_refine_diff_density_max 0.427
_refine_diff_density_min -0.328
_refine_diff_density_rms 0.063
_refine_ls_extinction_method none
_refine_ls_goodness_of_fit_ref 0.946
_refine_ls_hydrogen_treatment mixed
_refine_ls_matrix_type full
_refine_ls_number_parameters 236
_refine_ls_number_reflns 3940
_refine_ls_number_restraints 0
_refine_ls_restrained_S_all 0.946
_refine_ls_R_factor_all 0.0630
_refine_ls_R_factor_gt 0.0395
_refine_ls_shift/su_max 0.015
_refine_ls_shift/su_mean 0.002
_refine_ls_structure_factor_coef Fsqd
_refine_ls_weighting_details 'w=1/[\s^2^(Fo^2^)+(0.0527P)^2^+0.0000P] where P=(Fo^2^+2Fc^2^)/3'
_refine_ls_weighting_scheme calc
_refine_ls_wR_factor_gt 0.0916
_refine_ls_wR_factor_ref 0.0994
_reflns_number_gt 2676
_reflns_number_total 3940
_reflns_threshold_expression >2sigma(I)
_cod_data_source_file ic0354163si20031209_110655_3.cif
_cod_data_source_block py2po2
_cod_depositor_comments
;
The following automatic conversions were performed:
'_symmetry_cell_setting' value 'Monoclinic' changed to 'monoclinic'
according to '/home/saulius/struct/CIF-dictionaries/cif_core.dic'
dictionary named 'cif_core.dic' version 2.4.1 from 2010-06-29.

Automatic conversion script
Id: cif_fix_enum 1527 2010-12-29 10:47:43Z saulius 

The following automatic conversions were performed:

'_refine_ls_weighting_scheme' value 'calc
w=1/[\s^2^(Fo^2^)+(0.0527P)^2^+0.0000P] where P=(Fo^2^+2Fc^2^)/3' was
changed to 'calc'. New tag '_refine_ls_weighting_details' was
created. The value of the new tag was set to
'w=1/[\s^2^(Fo^2^)+(0.0527P)^2^+0.0000P] where P=(Fo^2^+2Fc^2^)/3'.

Automatic conversion script
Id: cif_fix_values 3143 2015-03-26 13:38:13Z robertas 
;
_cod_original_cell_volume 1693.9(6)
_cod_database_code 4310812

loop_
_symmetry_equiv_pos_as_xyz
'x, y, z'
'-x+1/2, y+1/2, -z+1/2'
'-x, -y, -z'
'x-1/2, -y-1/2, z-1/2'

loop_
_atom_site_label
_atom_site_type_symbol
_atom_site_fract_x
_atom_site_fract_y
_atom_site_fract_z
_atom_site_U_iso_or_equiv
_atom_site_adp_type
_atom_site_occupancy
_atom_site_calc_flag
_atom_site_refinement_flags
_atom_site_disorder_assembly
_atom_site_disorder_group
P1 P 0.46651(4) 0.98998(6) 0.21321(3) 0.02654(15) Uani 1 d . . .
O1 O 0.37785(11) 1.02293(15) 0.26675(9) 0.0318(3) Uani 1 d . . .
O2 O 0.53342(11) 1.09397(14) 0.16713(9) 0.0308(3) Uani 1 d . . .
N1 N 0.41991(13) 0.84793(17) 0.13717(10) 0.0241(4) Uani 1 d . . .
C1 C 0.47330(17) 0.8237(2) 0.06485(13) 0.0273(4) Uani 1 d . . .
H1 H 0.5322 0.8834 0.0544 0.033 Uiso 1 calc R . .
C2 C 0.44107(18) 0.7114(2) 0.00667(13) 0.0331(5) Uani 1 d . . .
H2 H 0.4779 0.6947 -0.0430 0.040 Uiso 1 calc R . .
C3 C 0.35330(18) 0.6237(2) 0.02287(15) 0.0367(5) Uani 1 d . . .
H3 H 0.3311 0.5467 -0.0157 0.044 Uiso 1 calc R . .
C4 C 0.29898(17) 0.6503(2) 0.09602(15) 0.0341(5) Uani 1 d . . .
H4 H 0.2394 0.5923 0.1069 0.041 Uiso 1 calc R . .
C5 C 0.33325(16) 0.7632(2) 0.15287(14) 0.0300(5) Uani 1 d . . .
H5 H 0.2967 0.7816 0.2025 0.036 Uiso 1 calc R . .
N2 N 0.55747(13) 0.87218(17) 0.27774(10) 0.0241(4) Uani 1 d . . .
C6 C 0.65999(17) 0.8590(2) 0.25700(14) 0.0290(5) Uani 1 d . . .
H6 H 0.6828 0.9113 0.2091 0.035 Uiso 1 calc R . .
C7 C 0.73074(17) 0.7697(2) 0.30560(13) 0.0296(5) Uani 1 d . . .
H7 H 0.8013 0.7621 0.2913 0.036 Uiso 1 calc R . .
C8 C 0.69618(17) 0.6912(2) 0.37601(13) 0.0297(5) Uani 1 d . . .
H8 H 0.7434 0.6298 0.4094 0.036 Uiso 1 calc R . .
C9 C 0.59111(17) 0.7042(2) 0.39678(13) 0.0307(5) Uani 1 d . . .
H9 H 0.5670 0.6512 0.4440 0.037 Uiso 1 calc R . .
C10 C 0.52245(17) 0.7962(2) 0.34693(12) 0.0284(5) Uani 1 d . . .
H10 H 0.4518 0.8062 0.3608 0.034 Uiso 1 calc R . .
S1 S 0.21472(4) 0.16748(6) 0.02827(3) 0.03027(15) Uani 1 d . . .
O3 O 0.23479(14) 0.28948(17) 0.08869(10) 0.0485(4) Uani 1 d . . .
O4 O 0.30588(12) 0.09656(18) -0.00500(11) 0.0472(4) Uani 1 d . . .
O5 O 0.13354(12) 0.06221(16) 0.05169(10) 0.0395(4) Uani 1 d . . .
C11 C 0.15093(19) 0.2624(3) -0.06663(14) 0.0364(5) Uani 1 d . . .
F1 F 0.06231(13) 0.33426(17) -0.04874(10) 0.0657(5) Uani 1 d . . .
F2 F 0.21454(13) 0.36443(16) -0.10039(9) 0.0593(4) Uani 1 d . . .
F3 F 0.12512(12) 0.16426(15) -0.13079(8) 0.0540(4) Uani 1 d . . .
C12 C 0.40457(17) 0.4059(2) 0.25648(14) 0.0329(5) Uani 1 d . . .
H12A H 0.3752 0.4793 0.2943 0.049 Uiso 1 calc R . .
H12B H 0.4287 0.3190 0.2900 0.049 Uiso 1 calc R . .
H12C H 0.3507 0.3752 0.2126 0.049 Uiso 1 calc R . .
C13 C 0.49385(17) 0.4725(2) 0.21494(13) 0.0279(5) Uani 1 d . . .
N3 N 0.56353(15) 0.5257(2) 0.18143(12) 0.0364(4) Uani 1 d . . .

loop_
_atom_site_aniso_label
_atom_site_aniso_U_11
_atom_site_aniso_U_22
_atom_site_aniso_U_33
_atom_site_aniso_U_23
_atom_site_aniso_U_13
_atom_site_aniso_U_12
P1 0.0280(3) 0.0217(3) 0.0302(3) 0.0014(2) 0.0032(2) 0.0015(2)
O1 0.0322(8) 0.0289(8) 0.0351(8) 0.0007(6) 0.0072(7) 0.0081(6)
O2 0.0328(8) 0.0240(7) 0.0356(8) 0.0050(6) 0.0024(7) -0.0025(6)
N1 0.0244(9) 0.0211(8) 0.0269(9) 0.0039(7) 0.0026(7) 0.0028(7)
C1 0.0273(11) 0.0272(11) 0.0276(10) 0.0066(9) 0.0043(9) 0.0004(9)
C2 0.0419(14) 0.0322(11) 0.0249(11) 0.0045(9) 0.0010(10) 0.0021(10)
C3 0.0435(14) 0.0309(12) 0.0340(12) 0.0025(10) -0.0095(11) -0.0012(10)
C4 0.0272(12) 0.0297(11) 0.0444(13) 0.0059(10) -0.0037(10) -0.0048(9)
C5 0.0226(11) 0.0296(11) 0.0383(12) 0.0071(9) 0.0056(9) 0.0009(9)
N2 0.0239(9) 0.0211(8) 0.0273(9) -0.0006(7) 0.0027(7) -0.0003(7)
C6 0.0290(11) 0.0260(11) 0.0324(11) 0.0007(9) 0.0051(9) -0.0030(9)
C7 0.0230(11) 0.0279(11) 0.0377(12) -0.0023(9) 0.0012(9) -0.0023(9)
C8 0.0301(12) 0.0243(11) 0.0337(11) -0.0009(9) -0.0060(9) 0.0019(9)
C9 0.0353(13) 0.0283(11) 0.0285(11) 0.0027(9) 0.0034(9) 0.0005(9)
C10 0.0300(12) 0.0279(11) 0.0278(11) 0.0004(9) 0.0052(9) -0.0006(9)
S1 0.0291(3) 0.0306(3) 0.0312(3) -0.0038(2) 0.0024(2) 0.0000(2)
O3 0.0650(12) 0.0394(9) 0.0392(9) -0.0115(7) -0.0105(8) -0.0008(8)
O4 0.0281(9) 0.0515(10) 0.0630(11) -0.0068(8) 0.0116(8) 0.0040(8)
O5 0.0379(9) 0.0415(9) 0.0399(9) 0.0067(7) 0.0080(7) -0.0037(7)
C11 0.0416(14) 0.0355(12) 0.0321(12) 0.0009(10) 0.0034(10) -0.0072(11)
F1 0.0646(11) 0.0740(10) 0.0588(10) 0.0184(8) 0.0060(8) 0.0326(9)
F2 0.0794(11) 0.0572(9) 0.0408(8) 0.0106(7) 0.0011(8) -0.0327(8)
F3 0.0685(10) 0.0543(9) 0.0375(8) -0.0019(7) -0.0099(7) -0.0186(8)
C12 0.0328(12) 0.0306(11) 0.0355(12) 0.0005(10) 0.0033(10) -0.0017(10)
C13 0.0312(12) 0.0245(11) 0.0276(11) -0.0043(9) -0.0023(9) 0.0039(9)
N3 0.0358(11) 0.0328(10) 0.0406(11) 0.0006(9) 0.0027(9) 0.0027(9)

loop_
_atom_type_symbol
_atom_type_description
_atom_type_scat_dispersion_real
_atom_type_scat_dispersion_imag
_atom_type_scat_source
C C 0.0033 0.0016 'International Tables Vol C Tables 4.2.6.8 and 6.1.1.4'
H H 0.0000 0.0000 'International Tables Vol C Tables 4.2.6.8 and 6.1.1.4'
N N 0.0061 0.0033 'International Tables Vol C Tables 4.2.6.8 and 6.1.1.4'
O O 0.0106 0.0060 'International Tables Vol C Tables 4.2.6.8 and 6.1.1.4'
F F 0.0171 0.0103 'International Tables Vol C Tables 4.2.6.8 and 6.1.1.4'
P P 0.1023 0.0942 'International Tables Vol C Tables 4.2.6.8 and 6.1.1.4'
S S 0.1246 0.1234 'International Tables Vol C Tables 4.2.6.8 and 6.1.1.4'

loop_
_geom_angle_atom_site_label_1
_geom_angle_atom_site_label_2
_geom_angle_atom_site_label_3
_geom_angle
_geom_angle_site_symmetry_1
_geom_angle_site_symmetry_3
_geom_angle_publ_flag
O2 P1 O1 129.50(8) . . ?
O2 P1 N1 107.28(8) . . ?
O1 P1 N1 106.30(8) . . ?
O2 P1 N2 105.44(8) . . ?
O1 P1 N2 106.59(8) . . ?
N1 P1 N2 97.10(8) . . ?
C1 N1 C5 120.56(17) . . ?
C1 N1 P1 119.32(14) . . ?
C5 N1 P1 120.10(14) . . ?
N1 C1 C2 120.44(19) . . ?
C1 C2 C3 119.2(2) . . ?
C4 C3 C2 119.9(2) . . ?
C3 C4 C5 119.5(2) . . ?
N1 C5 C4 120.4(2) . . ?
C6 N2 C10 120.52(17) . . ?
C6 N2 P1 120.02(14) . . ?
C10 N2 P1 119.46(14) . . ?
N2 C6 C7 120.9(2) . . ?
C6 C7 C8 119.3(2) . . ?
C7 C8 C9 119.75(19) . . ?
C10 C9 C8 119.4(2) . . ?
N2 C10 C9 120.2(2) . . ?
O4 S1 O3 116.81(10) . . ?
O4 S1 O5 113.89(9) . . ?
O3 S1 O5 114.67(10) . . ?
O4 S1 C11 103.52(11) . . ?
O3 S1 C11 102.84(10) . . ?
O5 S1 C11 102.50(10) . . ?
F1 C11 F2 107.04(18) . . ?
F1 C11 F3 107.35(19) . . ?
F2 C11 F3 105.77(17) . . ?
F1 C11 S1 112.53(15) . . ?
F2 C11 S1 112.35(16) . . ?
F3 C11 S1 111.40(15) . . ?
N3 C13 C12 179.3(2) . . ?

loop_
_geom_bond_atom_site_label_1
_geom_bond_atom_site_label_2
_geom_bond_distance
_geom_bond_site_symmetry_2
_geom_bond_publ_flag
P1 O2 1.4585(14) . ?
P1 O1 1.4576(15) . ?
P1 N1 1.7825(17) . ?
P1 N2 1.7907(17) . ?
N1 C1 1.353(2) . ?
N1 C5 1.354(2) . ?
C1 C2 1.375(3) . ?
C2 C3 1.382(3) . ?
C3 C4 1.374(3) . ?
C4 C5 1.373(3) . ?
N2 C6 1.352(2) . ?
N2 C10 1.355(2) . ?
C6 C7 1.369(3) . ?
C7 C8 1.378(3) . ?
C8 C9 1.383(3) . ?
C9 C10 1.377(3) . ?
S1 O4 1.4286(15) . ?
S1 O3 1.4308(15) . ?
S1 O5 1.4415(15) . ?
S1 C11 1.818(2) . ?
C11 F1 1.325(3) . ?
C11 F2 1.331(2) . ?
C11 F3 1.334(2) . ?
C12 C13 1.451(3) . ?
C13 N3 1.145(2) . ?

loop_
_cod_related_entry_id
_cod_related_entry_database
_cod_related_entry_code
1 ChemSpider 30660883
